data_4117383
loop_
_publ_author_name
'Daryl A. Guthrie'
'Nam Y. Kim'
'Maxime A. Siegler'
'Cathy D. Moore'
'John P. Toscano'

_publ_section_title
;
 Development of N-Substituted Hydroxylamines as Efficient Nitroxyl (HNO)
 Donors
;
_journal_name_full 'Journal of the American Chemical Society'
_journal_page_first 1962
_journal_page_last 1965
_journal_paper_doi 10.1021/ja2103923
_journal_volume 134
_journal_year 2012
_chemical_formula_moiety 'C9 H14 N2 O6'
_chemical_formula_sum 'C9 H14 N2 O6'
_chemical_formula_weight 246.22
_chemical_name_systematic
; 
 ? 
;
_space_group_IT_number 14
_symmetry_cell_setting monoclinic
_symmetry_space_group_name_Hall '-P 2ybc'
_symmetry_space_group_name_H-M 'P 1 21/c 1'
_atom_sites_solution_hydrogens difmap
_atom_sites_solution_primary direct
_atom_sites_solution_secondary difmap
_audit_creation_method SHELXL-97
_cell_angle_alpha 90.00
_cell_angle_beta 99.510(3)
_cell_angle_gamma 90.00
_cell_formula_units_Z 4
_cell_length_a 11.4024(3)
_cell_length_b 12.4341(3)
_cell_length_c 8.0005(3)
_cell_measurement_reflns_used 3596
_cell_measurement_temperature 110(2)
_cell_measurement_theta_max 27.62
_cell_measurement_theta_min 1.63
_cell_volume 1118.71(6)
_computing_cell_refinement
;
CrysAlisPro, Agilent Technologies,
Version 1.171.34.49 (release 20-01-2011 CrysAlis171 .NET)
(compiled Jan 20 2011,15:58:25)
;
_computing_data_collection
;
CrysAlisPro, Agilent Technologies,
Version 1.171.34.49 (release 20-01-2011 CrysAlis171 .NET)
(compiled Jan 20 2011,15:58:25)
;
_computing_data_reduction
;
CrysAlisPro, Agilent Technologies,
Version 1.171.34.49 (release 20-01-2011 CrysAlis171 .NET)
(compiled Jan 20 2011,15:58:25)
;
_computing_molecular_graphics 'SHELXTL v6.10 (Sheldrick, 2008)'
_computing_publication_material 'SHELXTL v6.10 (Sheldrick, 2008)'
_computing_structure_refinement 'SHELXL-97 (Sheldrick, 2008)'
_computing_structure_solution 'SHELXS-97 (Sheldrick, 2008)'
_diffrn_ambient_temperature 110(2)
_diffrn_detector_area_resol_mean 15.989
_diffrn_measured_fraction_theta_full 1.000
_diffrn_measured_fraction_theta_max 1.000
_diffrn_measurement_device_type 'Goniometer KM4/Xcalibur, detector: Sapphire3'
_diffrn_measurement_method '\w and \f scans'
_diffrn_radiation_monochromator graphite
_diffrn_radiation_source 'Enhance (Mo) X-ray Source'
_diffrn_radiation_type MoK\a
_diffrn_radiation_wavelength 0.71073
_diffrn_reflns_av_R_equivalents 0.0317
_diffrn_reflns_av_sigmaI/netI 0.0340
_diffrn_reflns_limit_h_max 14
_diffrn_reflns_limit_h_min -14
_diffrn_reflns_limit_k_max 16
_diffrn_reflns_limit_k_min -16
_diffrn_reflns_limit_l_max 10
_diffrn_reflns_limit_l_min -10
_diffrn_reflns_number 10603
_diffrn_reflns_theta_full 27.50
_diffrn_reflns_theta_max 27.50
_diffrn_reflns_theta_min 2.44
_exptl_absorpt_coefficient_mu 0.124
_exptl_absorpt_correction_T_max 0.996
_exptl_absorpt_correction_T_min 0.956
_exptl_absorpt_correction_type analytical
_exptl_absorpt_process_details
;
CrysAlisPro, Agilent Technologies,
Version 1.171.34.49 (release 20-01-2011 CrysAlis171 .NET)
(compiled Jan 20 2011,15:58:25)
Analytical numeric absorption correction using a multifaceted crystal
            model based on expressions derived by R.C. Clark & J.S. Reid.
(Clark, R. C. & Reid, J. S. (1995). Acta Cryst. A51, 887-897)
;
_exptl_crystal_colour colorless
_exptl_crystal_density_diffrn 1.462
_exptl_crystal_description plate
_exptl_crystal_F_000 520
_exptl_crystal_size_max 0.47
_exptl_crystal_size_mid 0.35
_exptl_crystal_size_min 0.04
_refine_diff_density_max 0.375
_refine_diff_density_min -0.229
_refine_diff_density_rms 0.046
_refine_ls_extinction_method none
_refine_ls_goodness_of_fit_ref 1.028
_refine_ls_hydrogen_treatment mixed
_refine_ls_matrix_type full
_refine_ls_number_parameters 164
_refine_ls_number_reflns 2575
_refine_ls_number_restraints 2
_refine_ls_restrained_S_all 1.028
_refine_ls_R_factor_all 0.0471
_refine_ls_R_factor_gt 0.0337
_refine_ls_shift/su_max 0.000
_refine_ls_shift/su_mean 0.000
_refine_ls_structure_factor_coef Fsqd
_refine_ls_weighting_details 'calc w=1/[\s^2^(Fo^2^)+(0.0407P)^2^+0.2810P] where P=(Fo^2^+2Fc^2^)/3'
_refine_ls_weighting_scheme calc
_refine_ls_wR_factor_gt 0.0795
_refine_ls_wR_factor_ref 0.0849
_reflns_number_gt 2062
_reflns_number_total 2575
_reflns_threshold_expression I>2\s(I)
_cod_data_source_file ja2103923_si_002_2.cif
_cod_data_source_block 2a
_cod_original_sg_symbol_H-M 'P 21/c'
_cod_database_code 4117383

loop_
_symmetry_equiv_pos_as_xyz
'x, y, z'
'-x, y+1/2, -z+1/2'
'-x, -y, -z'
'x, -y-1/2, z-1/2'

loop_
_atom_site_label
_atom_site_type_symbol
_atom_site_fract_x
_atom_site_fract_y
_atom_site_fract_z
_atom_site_U_iso_or_equiv
_atom_site_adp_type
_atom_site_occupancy
_atom_site_symmetry_multiplicity
_atom_site_calc_flag
_atom_site_refinement_flags
C1 C 0.07081(11) 0.80772(11) 0.5254(2) 0.0236(3) Uani 1 1 d .
H1A H 0.0245 0.7507 0.4605 0.035 Uiso 1 1 calc R
H1B H 0.0626 0.8746 0.4596 0.035 Uiso 1 1 calc R
H1C H 0.0414 0.8189 0.6325 0.035 Uiso 1 1 calc R
C2 C 0.30679(10) 0.63999(9) 0.66476(15) 0.0117(2) Uani 1 1 d .
C3 C 0.41574(11) 0.70325(10) 0.64925(17) 0.0165(3) Uani 1 1 d .
H3A H 0.4219 0.7117 0.5292 0.025 Uiso 1 1 calc R
H3B H 0.4861 0.6653 0.7077 0.025 Uiso 1 1 calc R
H3C H 0.4108 0.7743 0.7007 0.025 Uiso 1 1 calc R
C4 C 0.31734(10) 0.52494(9) 0.73379(15) 0.0114(2) Uani 1 1 d .
C5 C 0.19399(10) 0.47066(9) 0.71237(16) 0.0120(2) Uani 1 1 d .
C6 C 0.23093(10) 0.40408(10) 0.43865(15) 0.0143(3) Uani 1 1 d .
C7 C 0.40329(10) 0.45884(9) 0.64547(15) 0.0114(2) Uani 1 1 d .
C8 C 0.20251(12) 0.29555(10) 0.35831(17) 0.0205(3) Uani 1 1 d .
H8A H 0.2536 0.2826 0.2732 0.031 Uiso 1 1 calc R
H8B H 0.1190 0.2939 0.3039 0.031 Uiso 1 1 calc R
H8C H 0.2165 0.2396 0.4456 0.031 Uiso 1 1 calc R
C9 C 0.20859(12) 0.49472(11) 0.31273(16) 0.0195(3) Uani 1 1 d .
H9A H 0.2374 0.5623 0.3679 0.029 Uiso 1 1 calc R
H9B H 0.1231 0.5004 0.2705 0.029 Uiso 1 1 calc R
H9C H 0.2508 0.4805 0.2178 0.029 Uiso 1 1 calc R
N1 N 0.19942(9) 0.67230(8) 0.62575(13) 0.0142(2) Uani 1 1 d .
N2 N 0.37034(9) 0.53300(8) 0.91250(13) 0.0132(2) Uani 1 1 d D
H2 H 0.3179(13) 0.5636(12) 0.9653(18) 0.016 Uiso 1 1 d D
O1 O 0.19405(8) 0.77682(7) 0.56015(12) 0.0176(2) Uani 1 1 d .
O2 O 0.37932(8) 0.42453(7) 0.97933(11) 0.0165(2) Uani 1 1 d D
H2A H 0.4534(14) 0.4217(13) 1.020(2) 0.025 Uiso 1 1 d D
O3 O 0.15853(7) 0.41388(7) 0.57015(11) 0.01471(19) Uani 1 1 d .
O4 O 0.35513(7) 0.39755(7) 0.51413(11) 0.0152(2) Uani 1 1 d .
O5 O 0.13282(8) 0.47376(7) 0.82003(11) 0.0165(2) Uani 1 1 d .
O6 O 0.50845(7) 0.45742(7) 0.69211(11) 0.0158(2) Uani 1 1 d .

loop_
_atom_site_aniso_label
_atom_site_aniso_U_11
_atom_site_aniso_U_22
_atom_site_aniso_U_33
_atom_site_aniso_U_23
_atom_site_aniso_U_13
_atom_site_aniso_U_12
C1 0.0145(6) 0.0179(6) 0.0377(8) 0.0094(6) 0.0024(6) 0.0036(5)
C2 0.0150(6) 0.0094(5) 0.0108(6) -0.0019(4) 0.0021(4) -0.0005(4)
C3 0.0149(6) 0.0128(6) 0.0224(7) 0.0013(5) 0.0043(5) -0.0013(5)
C4 0.0121(5) 0.0100(5) 0.0120(6) -0.0003(4) 0.0015(4) -0.0013(4)
C5 0.0121(5) 0.0081(5) 0.0152(6) 0.0017(4) 0.0007(4) 0.0003(4)
C6 0.0110(6) 0.0185(6) 0.0130(6) -0.0025(5) 0.0007(4) -0.0018(4)
C7 0.0130(6) 0.0092(5) 0.0121(6) 0.0025(5) 0.0022(4) -0.0012(4)
C8 0.0228(7) 0.0192(6) 0.0186(7) -0.0053(5) 0.0014(5) -0.0048(5)
C9 0.0213(7) 0.0208(6) 0.0157(6) 0.0010(5) 0.0013(5) -0.0016(5)
N1 0.0173(5) 0.0088(5) 0.0164(5) 0.0022(4) 0.0028(4) 0.0002(4)
N2 0.0169(5) 0.0108(5) 0.0114(5) 0.0007(4) 0.0015(4) -0.0005(4)
O1 0.0145(4) 0.0110(4) 0.0274(5) 0.0073(4) 0.0036(4) 0.0020(3)
O2 0.0180(4) 0.0135(4) 0.0164(5) 0.0052(4) -0.0013(4) -0.0027(3)
O3 0.0131(4) 0.0170(4) 0.0140(4) -0.0024(4) 0.0023(3) -0.0036(3)
O4 0.0119(4) 0.0171(4) 0.0160(4) -0.0046(4) 0.0008(3) 0.0001(3)
O5 0.0151(4) 0.0170(4) 0.0186(5) -0.0006(4) 0.0064(4) -0.0010(3)
O6 0.0119(4) 0.0164(4) 0.0184(5) 0.0006(4) 0.0007(3) 0.0011(3)

loop_
_atom_type_symbol
_atom_type_description
_atom_type_scat_dispersion_real
_atom_type_scat_dispersion_imag
_atom_type_scat_source
C C 0.0033 0.0016 'International Tables Vol C Tables 4.2.6.8 and 6.1.1.4'
H H 0.0000 0.0000 'International Tables Vol C Tables 4.2.6.8 and 6.1.1.4'
N N 0.0061 0.0033 'International Tables Vol C Tables 4.2.6.8 and 6.1.1.4'
O O 0.0106 0.0060 'International Tables Vol C Tables 4.2.6.8 and 6.1.1.4'

loop_
_geom_angle_atom_site_label_1
_geom_angle_atom_site_label_2
_geom_angle_atom_site_label_3
_geom_angle
O1 C1 H1A 109.5
O1 C1 H1B 109.5
H1A C1 H1B 109.5
O1 C1 H1C 109.5
H1A C1 H1C 109.5
H1B C1 H1C 109.5
N1 C2 C3 126.24(11)
N1 C2 C4 113.40(10)
C3 C2 C4 120.36(10)
C2 C3 H3A 109.5
C2 C3 H3B 109.5
H3A C3 H3B 109.5
C2 C3 H3C 109.5
H3A C3 H3C 109.5
H3B C3 H3C 109.5
N2 C4 C2 106.50(9)
N2 C4 C7 107.12(9)
C2 C4 C7 110.60(9)
N2 C4 C5 111.14(10)
C2 C4 C5 110.64(9)
C7 C4 C5 110.70(9)
O5 C5 O3 119.84(11)
O5 C5 C4 122.37(11)
O3 C5 C4 117.71(10)
O3 C6 O4 109.76(9)
O3 C6 C9 111.72(10)
O4 C6 C9 111.53(10)
O3 C6 C8 106.11(10)
O4 C6 C8 104.74(10)
C9 C6 C8 112.61(11)
O6 C7 O4 119.75(11)
O6 C7 C4 123.16(11)
O4 C7 C4 117.04(10)
C6 C8 H8A 109.5
C6 C8 H8B 109.5
H8A C8 H8B 109.5
C6 C8 H8C 109.5
H8A C8 H8C 109.5
H8B C8 H8C 109.5
C6 C9 H9A 109.5
C6 C9 H9B 109.5
H9A C9 H9B 109.5
C6 C9 H9C 109.5
H9A C9 H9C 109.5
H9B C9 H9C 109.5
C2 N1 O1 111.38(9)
O2 N2 C4 106.86(9)
O2 N2 H2 103.8(10)
C4 N2 H2 107.3(10)
N1 O1 C1 107.53(9)
N2 O2 H2A 100.6(11)
C5 O3 C6 122.17(9)
C7 O4 C6 122.77(9)

loop_
_geom_bond_atom_site_label_1
_geom_bond_atom_site_label_2
_geom_bond_distance
C1 O1 1.4389(15)
C1 H1A 0.9800
C1 H1B 0.9800
C1 H1C 0.9800
C2 N1 1.2772(15)
C2 C3 1.4928(16)
C2 C4 1.5310(16)
C3 H3A 0.9800
C3 H3B 0.9800
C3 H3C 0.9800
C4 N2 1.4608(15)
C4 C7 1.5376(16)
C4 C5 1.5438(16)
C5 O5 1.1952(15)
C5 O3 1.3433(15)
C6 O3 1.4458(15)
C6 O4 1.4472(14)
C6 C9 1.5050(18)
C6 C8 1.5068(17)
C7 O6 1.1956(14)
C7 O4 1.3400(14)
C8 H8A 0.9800
C8 H8B 0.9800
C8 H8C 0.9800
C9 H9A 0.9800
C9 H9B 0.9800
C9 H9C 0.9800
N1 O1 1.3991(12)
N2 O2 1.4482(13)
N2 H2 0.874(14)
O2 H2A 0.854(15)

loop_
_geom_hbond_atom_site_label_D
_geom_hbond_atom_site_label_H
_geom_hbond_atom_site_label_A
_geom_hbond_distance_DH
_geom_hbond_distance_HA
_geom_hbond_distance_DA
_geom_hbond_angle_DHA
_geom_hbond_site_symmetry_A
N2 H2 O1 0.874(14) 2.620(15) 3.4369(14) 156.0(13) 4_576
O2 H2A N2 0.854(15) 2.071(16) 2.8912(14) 160.8(15) 3_667

loop_
_geom_torsion_atom_site_label_1
_geom_torsion_atom_site_label_2
_geom_torsion_atom_site_label_3
_geom_torsion_atom_site_label_4
_geom_torsion
N1 C2 C4 N2 -112.00(11)
C3 C2 C4 N2 67.71(13)
N1 C2 C4 C7 131.94(11)
C3 C2 C4 C7 -48.35(14)
N1 C2 C4 C5 8.90(14)
C3 C2 C4 C5 -171.39(11)
N2 C4 C5 O5 26.61(15)
C2 C4 C5 O5 -91.50(13)
C7 C4 C5 O5 145.53(11)
N2 C4 C5 O3 -150.03(10)
C2 C4 C5 O3 91.86(12)
C7 C4 C5 O3 -31.11(14)
N2 C4 C7 O6 -29.42(15)
C2 C4 C7 O6 86.26(14)
C5 C4 C7 O6 -150.74(11)
N2 C4 C7 O4 148.06(10)
C2 C4 C7 O4 -96.26(11)
C5 C4 C7 O4 26.73(14)
C3 C2 N1 O1 1.52(17)
C4 C2 N1 O1 -178.79(9)
C2 C4 N2 O2 179.32(9)
C7 C4 N2 O2 -62.30(11)
C5 C4 N2 O2 58.74(11)
C2 N1 O1 C1 -178.07(11)
O5 C5 O3 C6 -177.66(10)
C4 C5 O3 C6 -0.93(15)
O4 C6 O3 C5 36.43(14)
C9 C6 O3 C5 -87.83(13)
C8 C6 O3 C5 149.08(10)
O6 C7 O4 C6 -172.82(11)
C4 C7 O4 C6 9.61(15)
O3 C6 O4 C7 -41.54(14)
C9 C6 O4 C7 82.84(13)
C8 C6 O4 C7 -155.08(10)

loop_
_cod_related_entry_id
_cod_related_entry_database
_cod_related_entry_code
1 ChemSpider 30660590
